data_2221094
loop_
_publ_author_name
'Peng, Ju-Hua'
'Hao, Wen-Juan'
'Tu, Shu-Jiang'

_publ_section_title
3-(4-Bromophenyl)-3-(4-hydroxy-6-oxo-1,6-dihydropyrimidin-5-yl)-<i>N</i>-[(<i>S</i>)-1-phenylethyl]propanamide
_journal_coeditor_code HK2614
_journal_issue 3
_journal_name_full 'Acta Crystallographica Section E'
_journal_page_first o489
_journal_paper_doi 10.1107/S1600536809003821
_journal_volume 65
_journal_year 2009
_chemical_formula_iupac 'C21 H20 Br N3 O3'
_chemical_formula_moiety 'C21 H20 Br N3 O3'
_chemical_formula_sum 'C21 H20 Br N3 O3'
_chemical_formula_weight 442.31
_chemical_melting_point_gt 551
_chemical_melting_point_lt 553
_chemical_name_systematic
;3-(4-Bromophenyl)-3-(4-hydroxy-6-oxo-1,6-dihydropyrimidin-5-yl)-<i>N</i>-
[(<i>S</i>)-1-phenylethyl]propanamide
;
_space_group_IT_number 2
_symmetry_cell_setting triclinic
_symmetry_space_group_name_Hall '-P 1'
_symmetry_space_group_name_H-M 'P -1'
_atom_sites_solution_hydrogens geom
_atom_sites_solution_primary direct
_atom_sites_solution_secondary difmap
_cell_angle_alpha 118.506(2)
_cell_angle_beta 99.0470(10)
_cell_angle_gamma 93.0740(10)
_cell_formula_units_Z 2
_cell_length_a 7.1470(10)
_cell_length_b 12.5010(14)
_cell_length_c 13.0940(16)
_cell_measurement_reflns_used 1260
_cell_measurement_temperature 298(2)
_cell_measurement_theta_max 25.173
_cell_measurement_theta_min 3.097
_cell_volume 1004.0(2)
_computing_cell_refinement 'SAINT (Bruker, 1998)'
_computing_data_collection 'SMART (Bruker, 1998)'
_computing_data_reduction 'SAINT (Bruker, 1998)'
_computing_molecular_graphics 'SHELXTL (Sheldrick, 2008)'
_computing_publication_material 'SHELXTL (Sheldrick, 2008)'
_computing_structure_refinement 'SHELXL97 (Sheldrick, 2008)'
_computing_structure_solution 'SHELXS97 (Sheldrick, 2008)'
_diffrn_ambient_temperature 298(2)
_diffrn_measured_fraction_theta_full 0.986
_diffrn_measured_fraction_theta_max 0.986
_diffrn_measurement_device_type 'Bruker SMART CCD area-detector'
_diffrn_measurement_method '\f and \w'
_diffrn_radiation_monochromator graphite
_diffrn_radiation_source 'fine-focus sealed tube'
_diffrn_radiation_type MoK\a
_diffrn_radiation_wavelength 0.71073
_diffrn_reflns_av_R_equivalents 0.0294
_diffrn_reflns_av_sigmaI/netI 0.0839
_diffrn_reflns_limit_h_max 8
_diffrn_reflns_limit_h_min -8
_diffrn_reflns_limit_k_max 14
_diffrn_reflns_limit_k_min -14
_diffrn_reflns_limit_l_max 12
_diffrn_reflns_limit_l_min -15
_diffrn_reflns_number 5285
_diffrn_reflns_theta_full 25.01
_diffrn_reflns_theta_max 25.01
_diffrn_reflns_theta_min 1.81
_exptl_absorpt_coefficient_mu 2.074
_exptl_absorpt_correction_T_max 0.7194
_exptl_absorpt_correction_T_min 0.6818
_exptl_absorpt_correction_type multi-scan
_exptl_absorpt_process_details '(SADABS; Bruker, 1998)'
_exptl_crystal_colour colorless
_exptl_crystal_density_diffrn 1.463
_exptl_crystal_density_method 'not measured'
_exptl_crystal_description block
_exptl_crystal_F_000 452
_exptl_crystal_size_max 0.20
_exptl_crystal_size_mid 0.18
_exptl_crystal_size_min 0.17
_refine_diff_density_max 0.378
_refine_diff_density_min -0.434
_refine_ls_extinction_method none
_refine_ls_goodness_of_fit_ref 1.057
_refine_ls_hydrogen_treatment constr
_refine_ls_matrix_type full
_refine_ls_number_parameters 265
_refine_ls_number_reflns 3498
_refine_ls_number_restraints 0
_refine_ls_restrained_S_all 1.057
_refine_ls_R_factor_all 0.1187
_refine_ls_R_factor_gt 0.0617
_refine_ls_shift/su_max 0.001
_refine_ls_shift/su_mean 0.000
_refine_ls_structure_factor_coef Fsqd
_refine_ls_weighting_details 'calc w=1/[\s^2^(Fo^2^)+(0.0673P)^2^] where P=(Fo^2^+2Fc^2^)/3'
_refine_ls_weighting_scheme calc
_refine_ls_wR_factor_gt 0.1478
_refine_ls_wR_factor_ref 0.1622
_reflns_number_gt 1810
_reflns_number_total 3498
_reflns_threshold_expression I>2\s(I)
_cod_data_source_file hk2614.cif
_cod_data_source_block I
_cod_database_code 2221094
_cod_database_fobs_code 2221094

loop_
_symmetry_equiv_pos_as_xyz
'x, y, z'
'-x, -y, -z'

loop_
_atom_site_type_symbol
_atom_site_label
_atom_site_fract_x
_atom_site_fract_y
_atom_site_fract_z
_atom_site_U_iso_or_equiv
_atom_site_adp_type
_atom_site_calc_flag
_atom_site_refinement_flags
_atom_site_occupancy
_atom_site_disorder_assembly
_atom_site_disorder_group
Br Br1 0.19659(12) -0.19766(6) 0.27241(8) 0.1005(4) Uani d . 1 . .
O O1 0.5807(5) 0.4123(3) 0.5600(3) 0.0571(10) Uani d . 1 . .
O O2 0.3046(5) 0.4229(4) 0.8648(3) 0.0636(11) Uani d . 1 . .
H H2 0.3406 0.4455 0.9356 0.095 Uiso calc R 1 . .
O O3 0.0791(5) 0.5971(3) 0.7386(3) 0.0556(10) Uani d . 1 . .
N N1 0.7505(6) 0.4888(4) 0.7474(4) 0.0428(11) Uani d . 1 . .
H H1 0.8512 0.5063 0.7267 0.051 Uiso calc R 1 . .
N N2 0.6202(6) 0.4935(4) 0.9004(4) 0.0478(11) Uani d . 1 . .
N N3 0.3055(6) 0.6437(4) 0.6606(4) 0.0475(11) Uani d . 1 A .
H H3 0.3644 0.6160 0.6026 0.057 Uiso calc R 1 . .
C C1 0.5815(7) 0.4342(4) 0.6618(5) 0.0408(12) Uani d . 1 . .
C C2 0.4203(7) 0.4109(4) 0.7041(4) 0.0394(12) Uani d . 1 . .
C C3 0.4498(7) 0.4424(5) 0.8225(4) 0.0417(13) Uani d . 1 . .
C C4 0.7634(7) 0.5149(5) 0.8586(5) 0.0450(13) Uani d . 1 . .
H H4 0.8816 0.5508 0.9104 0.054 Uiso calc R 1 . .
C C5 0.1767(7) 0.5650(5) 0.6613(4) 0.0420(13) Uani d . 1 . .
C C6 0.1587(8) 0.4333(4) 0.5658(4) 0.0445(13) Uani d . 1 . .
H H6A 0.2353 0.4275 0.5088 0.053 Uiso calc R 1 . .
H H6B 0.0262 0.4026 0.5241 0.053 Uiso calc R 1 . .
C C7 0.2281(7) 0.3561(4) 0.6225(4) 0.0429(13) Uani d . 1 . .
H H7 0.1378 0.3585 0.6725 0.051 Uiso calc R 1 . .
C C8 0.2223(7) 0.2209(5) 0.5337(5) 0.0457(13) Uani d . 1 . .
C C9 0.2544(10) 0.1396(5) 0.5734(6) 0.0734(19) Uani d . 1 . .
H H9 0.2786 0.1682 0.6548 0.088 Uiso calc R 1 . .
C C10 0.2523(11) 0.0158(6) 0.4969(7) 0.084(2) Uani d . 1 . .
H H10 0.2783 -0.0369 0.5271 0.101 Uiso calc R 1 . .
C C11 0.2120(9) -0.0288(5) 0.3769(6) 0.0642(17) Uani d . 1 . .
C C12 0.1737(11) 0.0496(6) 0.3352(6) 0.088(2) Uani d . 1 . .
H H12 0.1444 0.0200 0.2537 0.105 Uiso calc R 1 . .
C C13 0.1777(11) 0.1740(5) 0.4129(5) 0.079(2) Uani d . 1 . .
H H13 0.1496 0.2263 0.3826 0.094 Uiso calc R 1 . .
C C14 0.3576(10) 0.7744(6) 0.7498(6) 0.0682(17) Uani d . 1 . .
H H14 0.2380 0.7946 0.7776 0.082 Uiso calc PR 0.522(13) A 1
H H14' 0.4428 0.8049 0.7146 0.082 Uiso d PR 0.478(13) A 2
C C15 0.4908(10) 0.7923(5) 0.8600(6) 0.0644(17) Uani d . 1 A .
C C16 0.4207(11) 0.7902(7) 0.9509(7) 0.085(2) Uani d . 1 . .
H H16 0.2890 0.7782 0.9449 0.102 Uiso calc R 1 A .
C C17 0.5439(14) 0.8058(7) 1.0516(7) 0.099(2) Uani d . 1 A .
H H17 0.4949 0.8039 1.1125 0.119 Uiso calc R 1 . .
C C18 0.7363(16) 0.8239(7) 1.0612(8) 0.105(3) Uani d . 1 . .
H H18 0.8182 0.8344 1.1289 0.126 Uiso calc R 1 A .
C C19 0.8110(12) 0.8270(7) 0.9733(10) 0.108(3) Uani d . 1 A .
H H19 0.9430 0.8394 0.9804 0.129 Uiso calc R 1 . .
C C20 0.6863(11) 0.8114(7) 0.8724(8) 0.090(2) Uani d . 1 . .
H H20 0.7365 0.8138 0.8121 0.108 Uiso calc R 1 A .
C C21 0.3839(18) 0.8563(10) 0.6965(11) 0.072(5) Uani d P 0.522(13) A 1
H H21A 0.2689 0.8443 0.6410 0.108 Uiso calc PR 0.522(13) A 1
H H21B 0.4888 0.8360 0.6562 0.108 Uiso calc PR 0.522(13) A 1
H H21C 0.4108 0.9408 0.7585 0.108 Uiso calc PR 0.522(13) A 1
C C21' 0.211(2) 0.8496(13) 0.7670(15) 0.096(7) Uani d P 0.478(13) A 2
H H21D 0.1534 0.8433 0.6926 0.144 Uiso calc PR 0.478(13) A 2
H H21E 0.2647 0.9336 0.8230 0.144 Uiso calc PR 0.478(13) A 2
H H21F 0.1152 0.8226 0.7970 0.144 Uiso calc PR 0.478(13) A 2

loop_
_atom_site_aniso_label
_atom_site_aniso_U_11
_atom_site_aniso_U_22
_atom_site_aniso_U_33
_atom_site_aniso_U_12
_atom_site_aniso_U_13
_atom_site_aniso_U_23
Br1 0.0949(6) 0.0471(4) 0.1247(8) 0.0142(4) 0.0106(5) 0.0183(4)
O1 0.064(3) 0.080(3) 0.037(2) 0.007(2) 0.0134(19) 0.035(2)
O2 0.045(2) 0.106(3) 0.037(2) -0.023(2) -0.0018(18) 0.040(2)
O3 0.046(2) 0.062(2) 0.052(2) -0.0011(19) 0.018(2) 0.020(2)
N1 0.036(3) 0.052(3) 0.040(3) 0.003(2) 0.008(2) 0.023(2)
N2 0.045(3) 0.060(3) 0.032(3) -0.008(2) -0.001(2) 0.021(2)
N3 0.051(3) 0.051(3) 0.039(3) 0.001(2) 0.014(2) 0.020(2)
C1 0.045(3) 0.045(3) 0.038(3) 0.006(3) 0.014(3) 0.023(3)
C2 0.045(3) 0.040(3) 0.034(3) -0.001(2) 0.004(2) 0.020(3)
C3 0.039(3) 0.052(3) 0.035(3) -0.004(3) 0.004(3) 0.024(3)
C4 0.036(3) 0.058(3) 0.039(4) 0.003(3) 0.002(3) 0.025(3)
C5 0.039(3) 0.049(3) 0.038(3) 0.006(3) 0.006(3) 0.023(3)
C6 0.050(3) 0.047(3) 0.034(3) 0.002(3) 0.001(2) 0.020(3)
C7 0.045(3) 0.043(3) 0.036(3) -0.001(3) 0.005(3) 0.018(3)
C8 0.047(3) 0.047(3) 0.041(3) -0.002(3) 0.003(3) 0.022(3)
C9 0.109(6) 0.056(4) 0.054(4) 0.007(4) 0.000(4) 0.031(4)
C10 0.110(6) 0.055(4) 0.081(5) 0.012(4) 0.002(4) 0.034(4)
C11 0.062(4) 0.048(3) 0.068(5) 0.004(3) 0.007(3) 0.020(4)
C12 0.130(7) 0.057(4) 0.059(5) 0.007(4) 0.000(4) 0.020(4)
C13 0.131(6) 0.048(4) 0.044(4) 0.008(4) -0.006(4) 0.020(3)
C14 0.079(5) 0.057(4) 0.063(4) -0.005(4) 0.005(4) 0.030(4)
C15 0.067(5) 0.049(3) 0.060(4) -0.004(3) 0.007(4) 0.017(3)
C16 0.076(5) 0.099(6) 0.063(5) -0.004(4) 0.009(4) 0.029(4)
C17 0.105(7) 0.100(6) 0.066(6) -0.007(5) 0.000(5) 0.028(5)
C18 0.107(8) 0.081(5) 0.082(7) 0.006(5) -0.016(6) 0.016(5)
C19 0.070(6) 0.098(6) 0.110(8) 0.006(5) -0.005(6) 0.024(6)
C20 0.070(5) 0.092(5) 0.091(6) 0.003(4) 0.018(5) 0.032(5)
C21 0.071(9) 0.059(7) 0.088(10) 0.001(6) 0.007(7) 0.042(7)
C21' 0.094(13) 0.066(9) 0.104(13) 0.014(9) -0.007(10) 0.031(9)

loop_
_atom_type_symbol
_atom_type_description
_atom_type_scat_dispersion_real
_atom_type_scat_dispersion_imag
_atom_type_scat_source
C C 0.0033 0.0016 'International Tables Vol C Tables 4.2.6.8 and 6.1.1.4'
H H 0.0000 0.0000 'International Tables Vol C Tables 4.2.6.8 and 6.1.1.4'
N N 0.0061 0.0033 'International Tables Vol C Tables 4.2.6.8 and 6.1.1.4'
O O 0.0106 0.0060 'International Tables Vol C Tables 4.2.6.8 and 6.1.1.4'
Br Br -0.2901 2.4595 'International Tables Vol C Tables 4.2.6.8 and 6.1.1.4'

loop_
_geom_angle_atom_site_label_1
_geom_angle_atom_site_label_2
_geom_angle_atom_site_label_3
_geom_angle_site_symmetry_1
_geom_angle_site_symmetry_3
_geom_angle
_geom_angle_publ_flag
C3 O2 H2 . . 109.5 ?
C4 N1 C1 . . 123.0(4) ?
C4 N1 H1 . . 118.5 ?
C1 N1 H1 . . 118.5 ?
C4 N2 C3 . . 116.3(4) ?
C5 N3 C14 . . 125.9(5) ?
C5 N3 H3 . . 117.1 ?
C14 N3 H3 . . 117.1 ?
O1 C1 N1 . . 119.3(4) ?
O1 C1 C2 . . 125.8(5) ?
N1 C1 C2 . . 114.9(5) ?
C3 C2 C1 . . 117.2(5) ?
C3 C2 C7 . . 122.2(4) ?
C1 C2 C7 . . 120.5(4) ?
O2 C3 N2 . . 116.5(4) ?
O2 C3 C2 . . 119.0(5) ?
N2 C3 C2 . . 124.6(4) ?
N2 C4 N1 . . 124.0(5) ?
N2 C4 H4 . . 118.0 ?
N1 C4 H4 . . 118.0 ?
O3 C5 N3 . . 121.8(5) ?
O3 C5 C6 . . 121.8(5) ?
N3 C5 C6 . . 116.3(4) ?
C5 C6 C7 . . 109.1(4) ?
C5 C6 H6A . . 109.9 ?
C7 C6 H6A . . 109.9 ?
C5 C6 H6B . . 109.9 ?
C7 C6 H6B . . 109.9 ?
H6A C6 H6B . . 108.3 ?
C2 C7 C8 . . 111.5(4) ?
C2 C7 C6 . . 112.3(4) ?
C8 C7 C6 . . 114.0(4) ?
C2 C7 H7 . . 106.1 ?
C8 C7 H7 . . 106.1 ?
C6 C7 H7 . . 106.1 ?
C9 C8 C13 . . 117.0(5) ?
C9 C8 C7 . . 119.6(5) ?
C13 C8 C7 . . 123.3(5) ?
C8 C9 C10 . . 122.2(6) ?
C8 C9 H9 . . 118.9 ?
C10 C9 H9 . . 118.9 ?
C11 C10 C9 . . 119.9(6) ?
C11 C10 H10 . . 120.1 ?
C9 C10 H10 . . 120.1 ?
C12 C11 C10 . . 118.9(6) ?
C12 C11 Br1 . . 120.8(5) ?
C10 C11 Br1 . . 120.2(5) ?
C11 C12 C13 . . 120.6(6) ?
C11 C12 H12 . . 119.7 ?
C13 C12 H12 . . 119.7 ?
C8 C13 C12 . . 121.2(6) ?
C8 C13 H13 . . 119.4 ?
C12 C13 H13 . . 119.4 ?
C21' C14 N3 . . 117.5(8) ?
C21' C14 C21 . . 69.8(8) ?
N3 C14 C21 . . 113.2(7) ?
C21' C14 C15 . . 116.8(9) ?
N3 C14 C15 . . 111.5(5) ?
C21 C14 C15 . . 122.5(7) ?
N3 C14 H14 . . 102.1 ?
C21 C14 H14 . . 102.1 ?
C15 C14 H14 . . 102.1 ?
C21' C14 H14' . . 103.5 ?
N3 C14 H14' . . 102.5 ?
C15 C14 H14' . . 102.1 ?
C16 C15 C20 . . 118.0(7) ?
C16 C15 C14 . . 121.0(6) ?
C20 C15 C14 . . 120.9(7) ?
C15 C16 C17 . . 120.8(7) ?
C15 C16 H16 . . 119.6 ?
C17 C16 H16 . . 119.6 ?
C18 C17 C16 . . 119.9(8) ?
C18 C17 H17 . . 120.0 ?
C16 C17 H17 . . 120.0 ?
C19 C18 C17 . . 121.0(8) ?
C19 C18 H18 . . 119.5 ?
C17 C18 H18 . . 119.5 ?
C18 C19 C20 . . 118.8(8) ?
C18 C19 H19 . . 120.6 ?
C20 C19 H19 . . 120.6 ?
C15 C20 C19 . . 121.5(8) ?
C15 C20 H20 . . 119.2 ?
C19 C20 H20 . . 119.2 ?
C14 C21 H21A . . 109.5 ?
C14 C21 H21B . . 109.5 ?
C14 C21 H21C . . 109.5 ?
H14' C21 H21C . . 114.6 ?
C14 C21' H21D . . 109.5 ?
C14 C21' H21E . . 109.5 ?
H21D C21' H21E . . 109.5 ?
C14 C21' H21F . . 109.5 ?
H21D C21' H21F . . 109.5 ?
H21E C21' H21F . . 109.5 ?

loop_
_geom_bond_atom_site_label_1
_geom_bond_atom_site_label_2
_geom_bond_site_symmetry_2
_geom_bond_distance
_geom_bond_publ_flag
Br1 C11 . 1.874(6) ?
O1 C1 . 1.225(5) ?
O2 C3 . 1.314(5) ?
O2 H2 . 0.8200 ?
O3 C5 . 1.239(5) ?
N1 C4 . 1.318(6) ?
N1 C1 . 1.391(6) ?
N1 H1 . 0.8600 ?
N2 C4 . 1.305(6) ?
N2 C3 . 1.355(6) ?
N3 C5 . 1.315(6) ?
N3 C14 . 1.467(7) ?
N3 H3 . 0.8600 ?
C1 C2 . 1.428(7) ?
C2 C3 . 1.381(6) ?
C2 C7 . 1.495(7) ?
C4 H4 . 0.9300 ?
C5 C6 . 1.500(7) ?
C6 C7 . 1.534(6) ?
C6 H6A . 0.9700 ?
C6 H6B . 0.9700 ?
C7 C8 . 1.520(7) ?
C7 H7 . 0.9800 ?
C8 C9 . 1.360(7) ?
C8 C13 . 1.372(8) ?
C9 C10 . 1.382(8) ?
C9 H9 . 0.9300 ?
C10 C11 . 1.366(9) ?
C10 H10 . 0.9300 ?
C11 C12 . 1.352(8) ?
C12 C13 . 1.389(8) ?
C12 H12 . 0.9300 ?
C13 H13 . 0.9300 ?
C14 C21' . 1.418(15) ?
C14 C21 . 1.507(12) ?
C14 C15 . 1.508(9) ?
C14 H14 . 0.9800 ?
C14 H14' . 0.9800 ?
C15 C16 . 1.373(9) ?
C15 C20 . 1.375(9) ?
C16 C17 . 1.387(10) ?
C16 H16 . 0.9300 ?
C17 C18 . 1.358(11) ?
C17 H17 . 0.9300 ?
C18 C19 . 1.357(11) ?
C18 H18 . 0.9300 ?
C19 C20 . 1.394(11) ?
C19 H19 . 0.9300 ?
C20 H20 . 0.9300 ?
C21 H14' . 0.8878 ?
C21 H21A . 0.9600 ?
C21 H21B . 0.9600 ?
C21 H21C . 0.9600 ?
C21' H21D . 0.9600 ?
C21' H21E . 0.9600 ?
C21' H21F . 0.9600 ?

loop_
_geom_hbond_atom_site_label_D
_geom_hbond_atom_site_label_H
_geom_hbond_atom_site_label_A
_geom_hbond_site_symmetry_A
_geom_hbond_distance_DH
_geom_hbond_distance_HA
_geom_hbond_distance_DA
_geom_hbond_angle_DHA
_geom_hbond_publ_flag
N1 H1 O3 1_655 0.86 1.88 2.694(3) 158 yes
O2 H2 N2 2_667 0.82 1.87 2.681(3) 170 yes
N3 H3 O1 2_666 0.86 2.09 2.892(3) 155 yes

loop_
_geom_torsion_atom_site_label_1
_geom_torsion_atom_site_label_2
_geom_torsion_atom_site_label_3
_geom_torsion_atom_site_label_4
_geom_torsion_site_symmetry_1
_geom_torsion_site_symmetry_2
_geom_torsion_site_symmetry_3
_geom_torsion_site_symmetry_4
_geom_torsion
_geom_torsion_publ_flag
C4 N1 C1 O1 . . . . -179.8(5) ?
C4 N1 C1 C2 . . . . 1.4(7) ?
O1 C1 C2 C3 . . . . -179.8(5) ?
N1 C1 C2 C3 . . . . -1.0(6) ?
O1 C1 C2 C7 . . . . -0.6(8) ?
N1 C1 C2 C7 . . . . 178.1(4) ?
C4 N2 C3 O2 . . . . -178.8(5) ?
C4 N2 C3 C2 . . . . 1.0(8) ?
C1 C2 C3 O2 . . . . 179.6(4) ?
C7 C2 C3 O2 . . . . 0.5(7) ?
C1 C2 C3 N2 . . . . -0.1(8) ?
C7 C2 C3 N2 . . . . -179.3(5) ?
C3 N2 C4 N1 . . . . -0.7(8) ?
C1 N1 C4 N2 . . . . -0.5(8) ?
C14 N3 C5 O3 . . . . 2.8(8) ?
C14 N3 C5 C6 . . . . -175.3(5) ?
O3 C5 C6 C7 . . . . -65.8(6) ?
N3 C5 C6 C7 . . . . 112.3(5) ?
C3 C2 C7 C8 . . . . -108.8(5) ?
C1 C2 C7 C8 . . . . 72.1(6) ?
C3 C2 C7 C6 . . . . 121.9(5) ?
C1 C2 C7 C6 . . . . -57.2(6) ?
C5 C6 C7 C2 . . . . -50.3(6) ?
C5 C6 C7 C8 . . . . -178.3(4) ?
C2 C7 C8 C9 . . . . 60.7(7) ?
C6 C7 C8 C9 . . . . -170.9(5) ?
C2 C7 C8 C13 . . . . -122.2(6) ?
C6 C7 C8 C13 . . . . 6.2(8) ?
C13 C8 C9 C10 . . . . 3.2(10) ?
C7 C8 C9 C10 . . . . -179.5(6) ?
C8 C9 C10 C11 . . . . -1.8(11) ?
C9 C10 C11 C12 . . . . -0.4(11) ?
C9 C10 C11 Br1 . . . . -176.9(5) ?
C10 C11 C12 C13 . . . . 0.9(11) ?
Br1 C11 C12 C13 . . . . 177.4(6) ?
C9 C8 C13 C12 . . . . -2.6(10) ?
C7 C8 C13 C12 . . . . -179.8(6) ?
C11 C12 C13 C8 . . . . 0.7(12) ?
C5 N3 C14 C21' . . . . -59.8(11) ?
C5 N3 C14 C21 . . . . -138.3(7) ?
C5 N3 C14 C15 . . . . 78.9(7) ?
C21' C14 C15 C16 . . . . 51.4(11) ?
N3 C14 C15 C16 . . . . -87.7(8) ?
C21 C14 C15 C16 . . . . 133.6(8) ?
C21' C14 C15 C20 . . . . -128.6(10) ?
N3 C14 C15 C20 . . . . 92.4(7) ?
C21 C14 C15 C20 . . . . -46.4(10) ?
C20 C15 C16 C17 . . . . -0.5(10) ?
C14 C15 C16 C17 . . . . 179.5(6) ?
C15 C16 C17 C18 . . . . 0.3(12) ?
C16 C17 C18 C19 . . . . 0.0(13) ?
C17 C18 C19 C20 . . . . 0.1(13) ?
C16 C15 C20 C19 . . . . 0.6(11) ?
C14 C15 C20 C19 . . . . -179.5(7) ?
C18 C19 C20 C15 . . . . -0.4(12) ?
